data_4109161
loop_
_publ_author_name
'Shin, Sung Bin Y.'
'Yoo, Barney'
'Todaro, Louis J.'
'Kirshenbaum, Kent'

_publ_contact_author_address
;100 Washington Square East
Room 1001
New York City
New York
United States of America
10003
;
_publ_contact_author_email kent@nyu.edu
_publ_contact_author_name 'Kent Kirshenbaum'
_publ_contact_author_phone 212-998-8486
_publ_section_title
;
 Cyclic Peptoids
;
_journal_coden_ASTM JACSAT
_journal_issue 11
_journal_name_full 'Journal of the American Chemical Society'
_journal_page_first 3218
_journal_page_last 3225
_journal_paper_doi 10.1021/ja066960o
_journal_volume 129
_journal_year 2007
_chemical_formula_sum 'C56 H72 N8 O12'
_chemical_formula_weight 1049.22
_space_group_IT_number 2
_symmetry_cell_setting triclinic
_symmetry_space_group_name_Hall '-P 1'
_symmetry_space_group_name_H-M 'P -1'
_atom_sites_solution_hydrogens geom
_atom_sites_solution_primary direct
_atom_sites_solution_secondary difmap
_audit_creation_method SHELXL-97
_cell_angle_alpha 91.76(3)
_cell_angle_beta 101.95(3)
_cell_angle_gamma 106.63(3)
_cell_formula_units_Z 4
_cell_length_a 15.587(3)
_cell_length_b 18.811(4)
_cell_length_c 20.237(4)
_cell_measurement_temperature 100(2)
_cell_volume 5537(2)
_computing_cell_refinement 'Bruker XSCANS'
_computing_data_collection 'Bruker XSCANS'
_computing_data_reduction 'Bruker SHELXTL'
_computing_molecular_graphics 'Bruker SHELXTL'
_computing_publication_material 'Bruker SHELXTL'
_computing_structure_refinement 'SHELXL-97 (Sheldrick, 1997)'
_computing_structure_solution 'SHELXS-97 (Sheldrick, 1990)'
_diffrn_ambient_temperature 100(2)
_diffrn_measured_fraction_theta_full 0.996
_diffrn_measured_fraction_theta_max 0.996
_diffrn_measurement_device_type 'Bruker-Nonius KappaCCD'
_diffrn_measurement_method '\w scans'
_diffrn_radiation_monochromator graphite
_diffrn_radiation_source 'fine-focus sealed tube'
_diffrn_radiation_type MoK\a
_diffrn_radiation_wavelength 0.71073
_diffrn_reflns_av_R_equivalents 0.0410
_diffrn_reflns_av_sigmaI/netI 0.0599
_diffrn_reflns_limit_h_max 20
_diffrn_reflns_limit_h_min -20
_diffrn_reflns_limit_k_max 24
_diffrn_reflns_limit_k_min -24
_diffrn_reflns_limit_l_max 26
_diffrn_reflns_limit_l_min -26
_diffrn_reflns_number 46562
_diffrn_reflns_theta_full 27.51
_diffrn_reflns_theta_max 27.51
_diffrn_reflns_theta_min 1.54
_exptl_absorpt_coefficient_mu 0.089
_exptl_absorpt_correction_T_max 0.9947
_exptl_absorpt_correction_T_min 0.9652
_exptl_absorpt_correction_type none
_exptl_crystal_density_diffrn 1.259
_exptl_crystal_F_000 2240
_exptl_crystal_size_max 0.40
_exptl_crystal_size_mid 0.24
_exptl_crystal_size_min 0.06
_refine_diff_density_max 0.255
_refine_diff_density_min -0.235
_refine_diff_density_rms 0.047
_refine_ls_extinction_method none
_refine_ls_goodness_of_fit_ref 1.022
_refine_ls_hydrogen_treatment constr
_refine_ls_matrix_type full
_refine_ls_number_parameters 1377
_refine_ls_number_reflns 25369
_refine_ls_number_restraints 0
_refine_ls_restrained_S_all 1.022
_refine_ls_R_factor_all 0.0850
_refine_ls_R_factor_gt 0.0521
_refine_ls_shift/su_max 0.001
_refine_ls_shift/su_mean 0.000
_refine_ls_structure_factor_coef Fsqd
_refine_ls_weighting_details 'calc w=1/[\s^2^(Fo^2^)+(0.0380P)^2^+2.4839P] where P=(Fo^2^+2Fc^2^)/3'
_refine_ls_weighting_scheme calc
_refine_ls_wR_factor_gt 0.1020
_refine_ls_wR_factor_ref 0.1149
_reflns_number_gt 17987
_reflns_number_total 25369
_reflns_threshold_expression >2sigma(I)
_cod_data_source_file ja066960osi20061020_031457.cif
_cod_data_source_block x1556l
_cod_original_cell_volume 5536.7(19)
_cod_database_code 4109161

loop_
_symmetry_equiv_pos_as_xyz
'x, y, z'
'-x, -y, -z'

loop_
_atom_site_label
_atom_site_type_symbol
_atom_site_fract_x
_atom_site_fract_y
_atom_site_fract_z
_atom_site_U_iso_or_equiv
_atom_site_adp_type
_atom_site_occupancy
_atom_site_symmetry_multiplicity
_atom_site_calc_flag
_atom_site_refinement_flags
O2 O 1.11313(9) 0.43955(7) 0.96587(6) 0.0262(3) Uani 1 1 d .
O4 O 0.92168(9) 0.41934(6) 0.81167(6) 0.0251(3) Uani 1 1 d .
O6 O 0.76969(8) 0.48474(6) 0.73925(6) 0.0233(3) Uani 1 1 d .
O8 O 0.67203(9) 0.37632(8) 0.56944(6) 0.0313(3) Uani 1 1 d .
O10 O 0.90689(8) 0.38395(7) 0.53709(6) 0.0240(3) Uani 1 1 d .
O12 O 1.08582(8) 0.46789(6) 0.68878(6) 0.0240(3) Uani 1 1 d .
O14 O 1.23459(8) 0.61065(6) 0.76542(6) 0.0228(3) Uani 1 1 d .
O16 O 1.35986(9) 0.56841(7) 0.93141(6) 0.0330(3) Uani 1 1 d .
O25 O 1.26563(9) 0.30118(7) 0.88096(6) 0.0306(3) Uani 1 1 d .
O32 O 0.58765(10) 0.38101(9) 0.87169(7) 0.0419(4) Uani 1 1 d .
O39 O 0.72708(9) 0.15851(7) 0.62103(6) 0.0282(3) Uani 1 1 d .
O46 O 1.40164(9) 0.60391(8) 0.61263(6) 0.0360(3) Uani 1 1 d .
N1 N 1.38386(10) 0.57171(8) 0.82457(6) 0.0210(3) Uani 1 1 d .
N2 N 1.21967(10) 0.43946(8) 0.90493(7) 0.0221(3) Uani 1 1 d .
N3 N 1.02455(10) 0.51734(8) 0.87984(7) 0.0202(3) Uani 1 1 d .
N4 N 0.77314(10) 0.44237(8) 0.84285(7) 0.0227(3) Uani 1 1 d .
N5 N 0.63295(10) 0.36769(8) 0.67124(6) 0.0207(3) Uani 1 1 d .
N6 N 0.81390(10) 0.32046(8) 0.60249(6) 0.0208(3) Uani 1 1 d .
N7 N 0.97679(10) 0.50916(8) 0.62420(6) 0.0195(3) Uani 1 1 d .
N8 N 1.22824(9) 0.56614(8) 0.65866(6) 0.0201(3) Uani 1 1 d .
C1 C 1.26404(12) 0.46632(10) 0.85022(8) 0.0211(4) Uani 1 1 d .
H1A H 1.2175 0.4724 0.8112 0.025 Uiso 1 1 calc R
H1B H 1.2915 0.4290 0.8353 0.025 Uiso 1 1 calc R
C2 C 1.14468(12) 0.45655(9) 0.91578(8) 0.0201(4) Uani 1 1 d .
C3 C 1.10093(12) 0.49809(10) 0.86158(8) 0.0216(4) Uani 1 1 d .
H3A H 1.1478 0.5442 0.8555 0.026 Uiso 1 1 calc R
H3B H 1.0789 0.4665 0.8178 0.026 Uiso 1 1 calc R
C4 C 0.93817(12) 0.47472(9) 0.85143(8) 0.0196(3) Uani 1 1 d .
C5 C 0.85993(12) 0.49939(10) 0.86979(8) 0.0226(4) Uani 1 1 d .
H5A H 0.8701 0.5076 0.9197 0.027 Uiso 1 1 calc R
H5B H 0.8584 0.5469 0.8506 0.027 Uiso 1 1 calc R
C6 C 0.73982(12) 0.43651(10) 0.77500(8) 0.0205(4) Uani 1 1 d .
C7 C 0.66309(12) 0.36554(9) 0.74360(8) 0.0209(4) Uani 1 1 d .
H7A H 0.6855 0.3217 0.7521 0.025 Uiso 1 1 calc R
H7B H 0.6105 0.3602 0.7653 0.025 Uiso 1 1 calc R
C8 C 0.68618(12) 0.36022(10) 0.62803(8) 0.0213(4) Uani 1 1 d .
C9 C 0.76324(11) 0.32590(9) 0.65430(8) 0.0200(4) Uani 1 1 d .
H9A H 0.8058 0.3570 0.6949 0.024 Uiso 1 1 calc R
H9B H 0.7366 0.2756 0.6678 0.024 Uiso 1 1 calc R
C10 C 0.87568(12) 0.38181(9) 0.58829(8) 0.0191(3) Uani 1 1 d .
C11 C 0.90584(12) 0.44876(9) 0.64123(8) 0.0198(3) Uani 1 1 d .
H11A H 0.8523 0.4660 0.6441 0.024 Uiso 1 1 calc R
H11B H 0.9294 0.4337 0.6862 0.024 Uiso 1 1 calc R
C12 C 1.06480(12) 0.51296(9) 0.65110(8) 0.0193(3) Uani 1 1 d .
C13 C 1.13980(11) 0.57824(10) 0.63468(8) 0.0210(4) Uani 1 1 d .
H13A H 1.1284 0.5817 0.5851 0.025 Uiso 1 1 calc R
H13B H 1.1391 0.6255 0.6571 0.025 Uiso 1 1 calc R
C14 C 1.26422(11) 0.57791(9) 0.72632(8) 0.0193(3) Uani 1 1 d .
C15 C 1.34550(12) 0.54796(10) 0.75308(7) 0.0199(3) Uani 1 1 d .
H15A H 1.3245 0.4928 0.7462 0.024 Uiso 1 1 calc R
H15B H 1.3936 0.5663 0.7272 0.024 Uiso 1 1 calc R
C16 C 1.33926(12) 0.54106(10) 0.87265(8) 0.0225(4) Uani 1 1 d .
C17 C 1.26684(14) 0.40127(10) 0.95571(8) 0.0269(4) Uani 1 1 d .
H17A H 1.2554 0.4130 1.0005 0.032 Uiso 1 1 calc R
H17B H 1.3338 0.4205 0.9590 0.032 Uiso 1 1 calc R
C18 C 1.04512(12) 0.58363(9) 0.92724(8) 0.0213(4) Uani 1 1 d .
H18A H 1.1094 0.5956 0.9535 0.026 Uiso 1 1 calc R
H18B H 1.0046 0.5723 0.9597 0.026 Uiso 1 1 calc R
C19 C 0.74331(13) 0.38373(11) 0.88665(8) 0.0275(4) Uani 1 1 d .
H19A H 0.7972 0.3822 0.9218 0.033 Uiso 1 1 calc R
H19B H 0.7190 0.3350 0.8590 0.033 Uiso 1 1 calc R
C20 C 0.55804(12) 0.40002(10) 0.65010(9) 0.0247(4) Uani 1 1 d .
H20A H 0.5506 0.4075 0.6013 0.030 Uiso 1 1 calc R
H20B H 0.5733 0.4493 0.6758 0.030 Uiso 1 1 calc R
C21 C 0.77470(14) 0.25605(10) 0.55149(8) 0.0274(4) Uani 1 1 d .
H21A H 0.8040 0.2664 0.5124 0.033 Uiso 1 1 calc R
H21B H 0.7083 0.2494 0.5350 0.033 Uiso 1 1 calc R
C22 C 0.94849(12) 0.55806(9) 0.57444(8) 0.0208(4) Uani 1 1 d .
H22A H 0.8861 0.5317 0.5472 0.025 Uiso 1 1 calc R
H22B H 0.9908 0.5678 0.5431 0.025 Uiso 1 1 calc R
C23 C 1.25536(12) 0.52035(10) 0.61173(8) 0.0238(4) Uani 1 1 d .
H23A H 1.1995 0.4865 0.5813 0.029 Uiso 1 1 calc R
H23B H 1.2892 0.4893 0.6380 0.029 Uiso 1 1 calc R
C24 C 1.45364(12) 0.64492(10) 0.83990(9) 0.0240(4) Uani 1 1 d .
H24A H 1.4650 0.6615 0.8887 0.029 Uiso 1 1 calc R
H24B H 1.4307 0.6817 0.8134 0.029 Uiso 1 1 calc R
C25 C 1.23620(14) 0.31809(11) 0.93945(9) 0.0297(4) Uani 1 1 d .
H25A H 1.2630 0.2943 0.9781 0.036 Uiso 1 1 calc R
H25B H 1.1684 0.2987 0.9312 0.036 Uiso 1 1 calc R
C26 C 1.03247(12) 0.65119(10) 0.89246(8) 0.0225(4) Uani 1 1 d .
C27 C 1.07605(13) 0.67591(10) 0.84030(9) 0.0274(4) Uani 1 1 d .
H27A H 1.1127 0.6491 0.8251 0.033 Uiso 1 1 calc R
C28 C 1.06644(14) 0.73915(11) 0.81044(9) 0.0327(4) Uani 1 1 d .
H28A H 1.0973 0.7561 0.7754 0.039 Uiso 1 1 calc R
C29 C 1.01201(14) 0.77772(11) 0.83148(9) 0.0337(5) Uani 1 1 d .
H29A H 1.0057 0.8213 0.8111 0.040 Uiso 1 1 calc R
C30 C 0.96691(14) 0.75307(11) 0.88192(9) 0.0322(4) Uani 1 1 d .
H30A H 0.9288 0.7792 0.8958 0.039 Uiso 1 1 calc R
C31 C 0.97697(13) 0.68998(10) 0.91270(9) 0.0276(4) Uani 1 1 d .
H31A H 0.9459 0.6733 0.9477 0.033 Uiso 1 1 calc R
C32 C 0.67051(14) 0.39513(12) 0.92098(9) 0.0350(5) Uani 1 1 d .
H32A H 0.6621 0.3608 0.9568 0.042 Uiso 1 1 calc R
H32B H 0.6893 0.4469 0.9424 0.042 Uiso 1 1 calc R
C33 C 0.46910(12) 0.34978(10) 0.66236(8) 0.0225(4) Uani 1 1 d .
C34 C 0.44636(12) 0.27299(10) 0.64976(8) 0.0253(4) Uani 1 1 d .
H34A H 0.4873 0.2519 0.6332 0.030 Uiso 1 1 calc R
C35 C 0.36493(13) 0.22649(10) 0.66093(9) 0.0279(4) Uani 1 1 d .
H35A H 0.3509 0.1740 0.6527 0.033 Uiso 1 1 calc R
C36 C 0.30436(13) 0.25659(11) 0.68401(9) 0.0331(4) Uani 1 1 d .
H36A H 0.2483 0.2250 0.6915 0.040 Uiso 1 1 calc R
C37 C 0.32582(15) 0.33281(12) 0.69603(12) 0.0436(6) Uani 1 1 d .
H37A H 0.2840 0.3538 0.7114 0.052 Uiso 1 1 calc R
C38 C 0.40814(14) 0.37923(11) 0.68585(10) 0.0358(5) Uani 1 1 d .
H38A H 0.4226 0.4317 0.6951 0.043 Uiso 1 1 calc R
C39 C 0.78674(13) 0.18444(10) 0.57739(9) 0.0290(4) Uani 1 1 d .
H39A H 0.7732 0.1464 0.5387 0.035 Uiso 1 1 calc R
H39B H 0.8512 0.1930 0.6022 0.035 Uiso 1 1 calc R
C40 C 0.94772(12) 0.63187(9) 0.60589(8) 0.0206(4) Uani 1 1 d .
C41 C 0.88868(13) 0.63456(10) 0.64845(9) 0.0261(4) Uani 1 1 d .
H41A H 0.8492 0.5896 0.6587 0.031 Uiso 1 1 calc R
C42 C 0.88730(13) 0.70256(11) 0.67587(9) 0.0289(4) Uani 1 1 d .
H42A H 0.8466 0.7040 0.7046 0.035 Uiso 1 1 calc R
C43 C 0.94492(14) 0.76831(10) 0.66152(9) 0.0292(4) Uani 1 1 d .
H43A H 0.9435 0.8148 0.6802 0.035 Uiso 1 1 calc R
C44 C 1.00449(13) 0.76629(10) 0.62010(9) 0.0278(4) Uani 1 1 d .
H44A H 1.0448 0.8114 0.6108 0.033 Uiso 1 1 calc R
C45 C 1.00536(12) 0.69823(10) 0.59198(9) 0.0245(4) Uani 1 1 d .
H45A H 1.0458 0.6971 0.5630 0.029 Uiso 1 1 calc R
C46 C 1.31504(12) 0.56691(11) 0.56951(8) 0.0274(4) Uani 1 1 d .
H46A H 1.3226 0.5347 0.5328 0.033 Uiso 1 1 calc R
H46B H 1.2863 0.6038 0.5485 0.033 Uiso 1 1 calc R
C47 C 1.54268(12) 0.64162(10) 0.82285(8) 0.0225(4) Uani 1 1 d .
C48 C 1.56266(12) 0.66093(10) 0.76117(8) 0.0237(4) Uani 1 1 d .
H48A H 1.5217 0.6796 0.7300 0.028 Uiso 1 1 calc R
C49 C 1.64189(13) 0.65345(10) 0.74406(9) 0.0268(4) Uani 1 1 d .
H49A H 1.6545 0.6667 0.7014 0.032 Uiso 1 1 calc R
C50 C 1.70189(14) 0.62689(12) 0.78894(10) 0.0351(5) Uani 1 1 d .
H50A H 1.7559 0.6214 0.7773 0.042 Uiso 1 1 calc R
C51 C 1.68308(16) 0.60824(15) 0.85088(11) 0.0495(6) Uani 1 1 d .
H51A H 1.7246 0.5903 0.8822 0.059 Uiso 1 1 calc R
C52 C 1.60417(15) 0.61545(13) 0.86771(10) 0.0389(5) Uani 1 1 d .
H52A H 1.5920 0.6023 0.9105 0.047 Uiso 1 1 calc R
C53 C 1.24082(16) 0.22312(11) 0.86323(11) 0.0415(5) Uani 1 1 d .
H53A H 1.2691 0.1997 0.9008 0.062 Uiso 1 1 calc R
H53B H 1.2624 0.2138 0.8226 0.062 Uiso 1 1 calc R
H53C H 1.1738 0.2021 0.8541 0.062 Uiso 1 1 calc R
C54 C 0.51376(17) 0.38883(18) 0.89925(13) 0.0670(8) Uani 1 1 d .
H54A H 0.5040 0.3544 0.9343 0.100 Uiso 1 1 calc R
H54B H 0.4578 0.3773 0.8631 0.100 Uiso 1 1 calc R
H54C H 0.5286 0.4402 0.9194 0.100 Uiso 1 1 calc R
C55 C 0.73344(16) 0.08872(11) 0.64403(11) 0.0392(5) Uani 1 1 d .
H55A H 0.7141 0.0509 0.6051 0.059 Uiso 1 1 calc R
H55B H 0.6935 0.0734 0.6759 0.059 Uiso 1 1 calc R
H55C H 0.7971 0.0939 0.6669 0.059 Uiso 1 1 calc R
C56 C 1.46167(14) 0.65168(14) 0.57720(10) 0.0451(6) Uani 1 1 d .
H56A H 1.4728 0.6220 0.5410 0.068 Uiso 1 1 calc R
H56B H 1.5201 0.6772 0.6089 0.068 Uiso 1 1 calc R
H56C H 1.4333 0.6887 0.5574 0.068 Uiso 1 1 calc R
O2' O 0.10764(8) 0.09691(7) 0.47155(6) 0.0253(3) Uani 1 1 d .
O4' O -0.07024(8) 0.06008(6) 0.32053(6) 0.0224(3) Uani 1 1 d .
O6' O -0.22349(8) -0.08653(6) 0.25351(6) 0.0220(3) Uani 1 1 d .
O8' O -0.31938(9) -0.07137(7) 0.07393(6) 0.0261(3) Uani 1 1 d .
O10' O -0.08255(9) 0.05492(7) 0.04072(6) 0.0282(3) Uani 1 1 d .
O12' O 0.09226(8) 0.09968(7) 0.19110(6) 0.0245(3) Uani 1 1 d .
O14' O 0.24570(8) 0.02688(6) 0.24934(6) 0.0220(3) Uani 1 1 d .
O16' O 0.36180(9) 0.08892(7) 0.42892(6) 0.0260(3) Uani 1 1 d .
O25' O 0.32117(9) 0.31971(7) 0.44223(7) 0.0348(3) Uani 1 1 d .
O32' O -0.41150(8) -0.04974(7) 0.37766(6) 0.0267(3) Uani 1 1 d .
O39' O -0.28974(9) 0.18482(7) 0.08014(6) 0.0298(3) Uani 1 1 d .
O46' O 0.41551(8) 0.14683(8) 0.11141(6) 0.0301(3) Uani 1 1 d .
N1' N 0.39476(9) 0.12576(8) 0.32862(6) 0.0196(3) Uani 1 1 d .
N2' N 0.22385(10) 0.15219(8) 0.42241(6) 0.0207(3) Uani 1 1 d .
N3' N 0.01550(9) -0.00983(7) 0.37298(6) 0.0180(3) Uani 1 1 d .
N4' N -0.22909(9) -0.02244(8) 0.34774(6) 0.0190(3) Uani 1 1 d .
N5' N -0.36617(9) -0.05917(8) 0.17146(6) 0.0202(3) Uani 1 1 d .
N6' N -0.19512(10) 0.06434(8) 0.09188(6) 0.0203(3) Uani 1 1 d .
N7' N 0.00043(10) -0.01148(8) 0.13590(7) 0.0203(3) Uani 1 1 d .
N8' N 0.24498(9) 0.09009(8) 0.15631(6) 0.0195(3) Uani 1 1 d .
C1' C 0.26898(11) 0.15761(9) 0.36615(8) 0.0200(3) Uani 1 1 d .
H1'A H 0.2958 0.2108 0.3602 0.024 Uiso 1 1 calc R
H1'B H 0.2229 0.1341 0.3240 0.024 Uiso 1 1 calc R
C2' C 0.14395(12) 0.10000(9) 0.42296(8) 0.0195(3) Uani 1 1 d .
C3' C 0.09901(11) 0.04204(9) 0.36112(8) 0.0187(3) Uani 1 1 d .
H3'A H 0.0840 0.0674 0.3201 0.022 Uiso 1 1 calc R
H3'B H 0.1422 0.0146 0.3536 0.022 Uiso 1 1 calc R
C4' C -0.06349(11) 0.00894(9) 0.35528(8) 0.0182(3) Uani 1 1 d .
C5' C -0.14537(11) -0.03763(9) 0.38170(8) 0.0197(3) Uani 1 1 d .
H5'A H -0.1521 -0.0913 0.3733 0.024 Uiso 1 1 calc R
H5'B H -0.1343 -0.0253 0.4312 0.024 Uiso 1 1 calc R
C6' C -0.25946(11) -0.04741(9) 0.28117(8) 0.0185(3) Uani 1 1 d .
C7' C -0.34073(11) -0.02537(10) 0.24080(8) 0.0201(3) Uani 1 1 d .
H7'A H -0.3937 -0.0419 0.2624 0.024 Uiso 1 1 calc R
H7'B H -0.3239 0.0295 0.2410 0.024 Uiso 1 1 calc R
C8' C -0.31208(11) -0.03521(10) 0.12736(8) 0.0196(3) Uani 1 1 d .
C9' C -0.24382(11) 0.04301(9) 0.14520(8) 0.0197(3) Uani 1 1 d .
H9'A H -0.2772 0.0792 0.1520 0.024 Uiso 1 1 calc R
H9'B H -0.1992 0.0442 0.1882 0.024 Uiso 1 1 calc R
C10' C -0.11940(12) 0.04384(9) 0.08892(8) 0.0204(4) Uani 1 1 d .
C11' C -0.08051(11) 0.00533(10) 0.14847(8) 0.0200(3) Uani 1 1 d .
H11C H -0.0639 0.0384 0.1911 0.024 Uiso 1 1 calc R
H11D H -0.1274 -0.0413 0.1533 0.024 Uiso 1 1 calc R
C12' C 0.08119(12) 0.04365(9) 0.15347(8) 0.0199(3) Uani 1 1 d .
C13' C 0.15988(11) 0.03374(10) 0.12352(8) 0.0209(4) Uani 1 1 d .
H13C H 0.1663 -0.0165 0.1304 0.025 Uiso 1 1 calc R
H13D H 0.1463 0.0384 0.0741 0.025 Uiso 1 1 calc R
C14' C 0.27859(11) 0.08237(9) 0.22191(8) 0.0189(3) Uani 1 1 d .
C15' C 0.35964(11) 0.14588(9) 0.26212(8) 0.0190(3) Uani 1 1 d .
H15C H 0.4092 0.1580 0.2368 0.023 Uiso 1 1 calc R
H15D H 0.3397 0.1908 0.2672 0.023 Uiso 1 1 calc R
C16' C 0.34510(12) 0.11973(9) 0.37733(8) 0.0197(3) Uani 1 1 d .
C17' C 0.27441(13) 0.20093(10) 0.48506(8) 0.0264(4) Uani 1 1 d .
H17C H 0.3401 0.2034 0.4925 0.032 Uiso 1 1 calc R
H17D H 0.2512 0.1778 0.5237 0.032 Uiso 1 1 calc R
C18' C 0.02537(12) -0.06514(9) 0.42122(8) 0.0203(4) Uani 1 1 d .
H18C H -0.0042 -0.0574 0.4585 0.024 Uiso 1 1 calc R
H18D H 0.0916 -0.0560 0.4412 0.024 Uiso 1 1 calc R
C19' C -0.26188(12) 0.03067(10) 0.38224(8) 0.0216(4) Uani 1 1 d .
H19C H -0.2910 0.0581 0.3479 0.026 Uiso 1 1 calc R
H19D H -0.2086 0.0674 0.4127 0.026 Uiso 1 1 calc R
C20' C -0.43532(12) -0.13235(10) 0.15791(9) 0.0231(4) Uani 1 1 d .
H20C H -0.4169 -0.1661 0.1908 0.028 Uiso 1 1 calc R
H20D H -0.4398 -0.1542 0.1117 0.028 Uiso 1 1 calc R
C21' C -0.24480(13) 0.08749(10) 0.03058(8) 0.0241(4) Uani 1 1 d .
H21C H -0.3103 0.0575 0.0217 0.029 Uiso 1 1 calc R
H21D H -0.2202 0.0756 -0.0083 0.029 Uiso 1 1 calc R
C22' C -0.01392(12) -0.07419(9) 0.08592(8) 0.0209(4) Uani 1 1 d .
H22C H 0.0144 -0.0549 0.0480 0.025 Uiso 1 1 calc R
H22D H -0.0808 -0.0961 0.0672 0.025 Uiso 1 1 calc R
C23' C 0.27220(12) 0.15877(10) 0.12366(8) 0.0220(4) Uani 1 1 d .
H23C H 0.3070 0.2005 0.1589 0.026 Uiso 1 1 calc R
H23D H 0.2164 0.1702 0.0994 0.026 Uiso 1 1 calc R
C24' C 0.46127(12) 0.08337(10) 0.33124(9) 0.0226(4) Uani 1 1 d .
H24C H 0.4353 0.0399 0.2966 0.027 Uiso 1 1 calc R
H24D H 0.4724 0.0644 0.3764 0.027 Uiso 1 1 calc R
C25' C 0.26772(13) 0.27919(11) 0.48562(9) 0.0304(4) Uani 1 1 d .
H25C H 0.2028 0.2780 0.4699 0.036 Uiso 1 1 calc R
H25D H 0.2905 0.3041 0.5324 0.036 Uiso 1 1 calc R
C26' C -0.01530(11) -0.14583(10) 0.39164(8) 0.0207(4) Uani 1 1 d .
C27' C -0.04295(13) -0.16694(10) 0.32273(9) 0.0257(4) Uani 1 1 d .
H27B H -0.0410 -0.1300 0.2916 0.031 Uiso 1 1 calc R
C28' C -0.07357(14) -0.24191(11) 0.29876(10) 0.0332(4) Uani 1 1 d .
H28B H -0.0921 -0.2559 0.2513 0.040 Uiso 1 1 calc R
C29' C -0.07732(14) -0.29630(11) 0.34322(10) 0.0335(5) Uani 1 1 d .
H29B H -0.0966 -0.3475 0.3266 0.040 Uiso 1 1 calc R
C30' C -0.05265(14) -0.27543(11) 0.41216(10) 0.0347(5) Uani 1 1 d .
H30B H -0.0565 -0.3125 0.4431 0.042 Uiso 1 1 calc R
C31' C -0.02241(13) -0.20108(10) 0.43637(9) 0.0283(4) Uani 1 1 d .
H31B H -0.0063 -0.1874 0.4839 0.034 Uiso 1 1 calc R
C32' C -0.33036(12) -0.00610(10) 0.42338(8) 0.0253(4) Uani 1 1 d .
H32C H -0.3048 -0.0380 0.4548 0.030 Uiso 1 1 calc R
H32D H -0.3441 0.0323 0.4505 0.030 Uiso 1 1 calc R
C33' C -0.52762(12) -0.12501(10) 0.16370(8) 0.0213(4) Uani 1 1 d .
C34' C -0.58207(14) -0.17331(11) 0.19884(11) 0.0371(5) Uani 1 1 d .
H34B H -0.5622 -0.2125 0.2190 0.045 Uiso 1 1 calc R
C35' C -0.66558(16) -0.16502(13) 0.20500(13) 0.0480(6) Uani 1 1 d .
H35B H -0.7030 -0.1992 0.2286 0.058 Uiso 1 1 calc R
C36' C -0.69509(14) -0.10794(11) 0.17733(10) 0.0335(4) Uani 1 1 d .
H36B H -0.7523 -0.1024 0.1821 0.040 Uiso 1 1 calc R
C37' C -0.64102(12) -0.05894(10) 0.14267(9) 0.0259(4) Uani 1 1 d .
H37B H -0.6605 -0.0190 0.1237 0.031 Uiso 1 1 calc R
C38' C -0.55831(12) -0.06783(10) 0.13548(8) 0.0258(4) Uani 1 1 d .
H38B H -0.5218 -0.0343 0.1108 0.031 Uiso 1 1 calc R
C39' C -0.23951(13) 0.16883(10) 0.03347(9) 0.0266(4) Uani 1 1 d .
H39C H -0.1745 0.1998 0.0478 0.032 Uiso 1 1 calc R
H39D H -0.2651 0.1812 -0.0122 0.032 Uiso 1 1 calc R
C40' C 0.02500(12) -0.13515(9) 0.11328(8) 0.0218(4) Uani 1 1 d .
C41' C 0.05266(13) -0.14067(11) 0.18187(9) 0.0281(4) Uani 1 1 d .
H41B H 0.0507 -0.1035 0.2139 0.034 Uiso 1 1 calc R
C42' C 0.08328(14) -0.20015(11) 0.20435(10) 0.0342(5) Uani 1 1 d .
H42B H 0.1015 -0.2036 0.2516 0.041 Uiso 1 1 calc R
C43' C 0.08726(14) -0.25395(11) 0.15858(11) 0.0369(5) Uani 1 1 d .
H43B H 0.1071 -0.2951 0.1740 0.044 Uiso 1 1 calc R
C44' C 0.06213(17) -0.24759(12) 0.09000(11) 0.0457(6) Uani 1 1 d .
H44B H 0.0659 -0.2841 0.0581 0.055 Uiso 1 1 calc R
C45' C 0.03151(15) -0.18849(11) 0.06734(10) 0.0362(5) Uani 1 1 d .
H45B H 0.0149 -0.1845 0.0200 0.043 Uiso 1 1 calc R
C46' C 0.33058(12) 0.15280(11) 0.07408(8) 0.0265(4) Uani 1 1 d .
H46C H 0.2991 0.1083 0.0411 0.032 Uiso 1 1 calc R
H46D H 0.3412 0.1975 0.0487 0.032 Uiso 1 1 calc R
C47' C 0.55122(12) 0.13116(9) 0.31857(8) 0.0201(3) Uani 1 1 d .
C48' C 0.57107(12) 0.12816(10) 0.25494(8) 0.0223(4) Uani 1 1 d .
H48B H 0.5285 0.0943 0.2191 0.027 Uiso 1 1 calc R
C49' C 0.65252(13) 0.17415(10) 0.24301(9) 0.0256(4) Uani 1 1 d .
H49B H 0.6650 0.1719 0.1991 0.031 Uiso 1 1 calc R
C50' C 0.71530(13) 0.22316(10) 0.29479(9) 0.0294(4) Uani 1 1 d .
H50B H 0.7712 0.2543 0.2868 0.035 Uiso 1 1 calc R
C51' C 0.69638(13) 0.22663(11) 0.35839(9) 0.0328(4) Uani 1 1 d .
H51B H 0.7394 0.2604 0.3941 0.039 Uiso 1 1 calc R
C52' C 0.61531(13) 0.18123(10) 0.37031(9) 0.0275(4) Uani 1 1 d .
H52B H 0.6030 0.1841 0.4142 0.033 Uiso 1 1 calc R
C53' C 0.33534(16) 0.39765(11) 0.45312(12) 0.0476(6) Uani 1 1 d .
H53D H 0.2758 0.4072 0.4479 0.071 Uiso 1 1 calc R
H53E H 0.3677 0.4233 0.4199 0.071 Uiso 1 1 calc R
H53F H 0.3722 0.4161 0.4991 0.071 Uiso 1 1 calc R
C54' C -0.48132(13) -0.08621(11) 0.41113(9) 0.0312(4) Uani 1 1 d .
H54D H -0.4586 -0.1187 0.4426 0.047 Uiso 1 1 calc R
H54E H -0.5355 -0.1162 0.3774 0.047 Uiso 1 1 calc R
H54F H -0.4981 -0.0489 0.4364 0.047 Uiso 1 1 calc R
C55' C -0.30333(15) 0.25613(11) 0.07322(11) 0.0382(5) Uani 1 1 d .
H55D H -0.2444 0.2935 0.0742 0.057 Uiso 1 1 calc R
H55E H -0.3287 0.2692 0.1107 0.057 Uiso 1 1 calc R
H55F H -0.3463 0.2548 0.0300 0.057 Uiso 1 1 calc R
C56' C 0.47235(14) 0.13540(14) 0.06830(10) 0.0409(5) Uani 1 1 d .
H56D H 0.4412 0.0889 0.0389 0.061 Uiso 1 1 calc R
H56E H 0.5305 0.1323 0.0959 0.061 Uiso 1 1 calc R
H56F H 0.4846 0.1771 0.0403 0.061 Uiso 1 1 calc R

loop_
_atom_site_aniso_label
_atom_site_aniso_U_11
_atom_site_aniso_U_22
_atom_site_aniso_U_33
_atom_site_aniso_U_23
_atom_site_aniso_U_13
_atom_site_aniso_U_12
O2 0.0330(8) 0.0284(7) 0.0211(6) 0.0052(5) 0.0125(5) 0.0103(6)
O4 0.0296(7) 0.0191(6) 0.0261(6) -0.0015(5) 0.0075(5) 0.0060(6)
O6 0.0241(7) 0.0217(7) 0.0234(6) 0.0024(5) 0.0082(5) 0.0037(5)
O8 0.0307(8) 0.0469(9) 0.0194(6) 0.0116(6) 0.0082(5) 0.0139(7)
O10 0.0277(7) 0.0248(7) 0.0212(6) 0.0032(5) 0.0115(5) 0.0060(6)
O12 0.0273(7) 0.0205(6) 0.0253(6) 0.0070(5) 0.0067(5) 0.0080(5)
O14 0.0251(7) 0.0238(7) 0.0224(6) 0.0021(5) 0.0080(5) 0.0096(5)
O16 0.0420(9) 0.0365(8) 0.0184(6) -0.0017(5) 0.0084(6) 0.0078(7)
O25 0.0362(8) 0.0262(7) 0.0339(7) 0.0035(5) 0.0126(6) 0.0129(6)
O32 0.0297(8) 0.0669(11) 0.0294(7) 0.0007(7) 0.0144(6) 0.0100(8)
O39 0.0300(8) 0.0200(7) 0.0371(7) 0.0075(5) 0.0125(6) 0.0074(6)
O46 0.0213(7) 0.0624(10) 0.0202(6) 0.0085(6) 0.0053(5) 0.0051(7)
N1 0.0187(8) 0.0276(8) 0.0158(7) 0.0003(6) 0.0023(5) 0.0070(6)
N2 0.0263(8) 0.0261(8) 0.0191(7) 0.0072(6) 0.0079(6) 0.0136(7)
N3 0.0200(8) 0.0207(8) 0.0215(7) 0.0007(6) 0.0062(6) 0.0075(6)
N4 0.0185(8) 0.0273(8) 0.0190(7) 0.0000(6) 0.0047(6) 0.0016(6)
N5 0.0177(8) 0.0252(8) 0.0170(7) 0.0024(6) 0.0035(5) 0.0034(6)
N6 0.0241(8) 0.0185(7) 0.0181(7) -0.0004(5) 0.0083(6) 0.0014(6)
N7 0.0184(8) 0.0179(7) 0.0201(7) 0.0034(5) 0.0045(6) 0.0018(6)
N8 0.0182(8) 0.0246(8) 0.0175(7) 0.0021(5) 0.0042(5) 0.0059(6)
C1 0.0240(10) 0.0267(10) 0.0179(8) 0.0050(7) 0.0073(7) 0.0137(8)
C2 0.0253(10) 0.0168(9) 0.0190(8) 0.0008(6) 0.0065(7) 0.0066(7)
C3 0.0224(9) 0.0247(9) 0.0210(8) 0.0034(7) 0.0075(7) 0.0104(8)
C4 0.0220(9) 0.0195(9) 0.0185(8) 0.0039(6) 0.0054(7) 0.0072(7)
C5 0.0187(9) 0.0256(10) 0.0210(8) -0.0040(7) 0.0032(7) 0.0042(8)
C6 0.0188(9) 0.0230(9) 0.0213(8) 0.0002(7) 0.0078(7) 0.0065(7)
C7 0.0218(9) 0.0230(9) 0.0170(8) 0.0020(6) 0.0067(7) 0.0035(7)
C8 0.0187(9) 0.0221(9) 0.0190(8) 0.0016(6) 0.0044(6) -0.0004(7)
C9 0.0208(9) 0.0206(9) 0.0158(8) 0.0010(6) 0.0062(6) 0.0004(7)
C10 0.0198(9) 0.0190(9) 0.0196(8) 0.0045(6) 0.0051(6) 0.0066(7)
C11 0.0189(9) 0.0187(9) 0.0210(8) 0.0022(6) 0.0076(7) 0.0024(7)
C12 0.0222(9) 0.0181(9) 0.0173(8) 0.0005(6) 0.0056(6) 0.0050(7)
C13 0.0172(9) 0.0219(9) 0.0225(8) 0.0070(7) 0.0028(7) 0.0046(7)
C14 0.0178(9) 0.0188(9) 0.0206(8) 0.0035(6) 0.0054(6) 0.0032(7)
C15 0.0206(9) 0.0241(9) 0.0147(8) 0.0005(6) 0.0039(6) 0.0064(7)
C16 0.0246(10) 0.0284(10) 0.0193(8) 0.0033(7) 0.0054(7) 0.0149(8)
C17 0.0339(11) 0.0336(11) 0.0195(8) 0.0078(7) 0.0069(7) 0.0187(9)
C18 0.0192(9) 0.0233(9) 0.0203(8) -0.0021(7) 0.0038(7) 0.0055(7)
C19 0.0275(10) 0.0327(11) 0.0168(8) 0.0033(7) 0.0020(7) 0.0026(8)
C20 0.0194(9) 0.0249(10) 0.0292(9) 0.0044(7) 0.0049(7) 0.0057(8)
C21 0.0340(11) 0.0224(10) 0.0210(9) -0.0033(7) 0.0100(7) -0.0014(8)
C22 0.0185(9) 0.0227(9) 0.0191(8) 0.0038(7) 0.0024(6) 0.0040(7)
C23 0.0249(10) 0.0289(10) 0.0173(8) -0.0003(7) 0.0026(7) 0.0096(8)
C24 0.0227(10) 0.0263(10) 0.0231(9) -0.0009(7) 0.0047(7) 0.0079(8)
C25 0.0352(11) 0.0345(11) 0.0284(9) 0.0139(8) 0.0139(8) 0.0187(9)
C26 0.0202(9) 0.0204(9) 0.0232(8) -0.0050(7) -0.0004(7) 0.0050(7)
C27 0.0306(11) 0.0289(10) 0.0262(9) 0.0010(7) 0.0056(8) 0.0149(9)
C28 0.0404(12) 0.0315(11) 0.0290(10) 0.0051(8) 0.0061(8) 0.0159(10)
C29 0.0409(12) 0.0237(10) 0.0338(10) -0.0019(8) -0.0045(9) 0.0149(9)
C30 0.0299(11) 0.0307(11) 0.0352(10) -0.0104(8) -0.0014(8) 0.0154(9)
C31 0.0228(10) 0.0277(10) 0.0305(9) -0.0072(7) 0.0040(7) 0.0072(8)
C32 0.0362(12) 0.0426(12) 0.0221(9) 0.0022(8) 0.0111(8) 0.0023(10)
C33 0.0182(9) 0.0253(10) 0.0220(8) 0.0003(7) 0.0022(7) 0.0051(8)
C34 0.0204(10) 0.0272(10) 0.0268(9) -0.0009(7) 0.0024(7) 0.0073(8)
C35 0.0261(10) 0.0235(10) 0.0289(9) 0.0006(7) 0.0022(7) 0.0026(8)
C36 0.0231(10) 0.0349(12) 0.0369(11) -0.0006(8) 0.0119(8) -0.0013(9)
C37 0.0303(12) 0.0383(13) 0.0635(14) -0.0122(10) 0.0243(10) 0.0039(10)
C38 0.0292(11) 0.0260(11) 0.0516(12) -0.0069(9) 0.0148(9) 0.0044(9)
C39 0.0289(11) 0.0220(10) 0.0362(10) -0.0041(8) 0.0135(8) 0.0039(8)
C40 0.0191(9) 0.0237(9) 0.0183(8) 0.0052(6) 0.0001(6) 0.0077(7)
C41 0.0246(10) 0.0248(10) 0.0278(9) 0.0044(7) 0.0073(7) 0.0046(8)
C42 0.0309(11) 0.0311(11) 0.0288(9) 0.0042(8) 0.0108(8) 0.0127(9)
C43 0.0386(12) 0.0227(10) 0.0269(9) 0.0024(7) 0.0035(8) 0.0130(9)
C44 0.0308(11) 0.0215(10) 0.0288(9) 0.0075(7) 0.0028(8) 0.0063(8)
C45 0.0233(10) 0.0248(10) 0.0258(9) 0.0077(7) 0.0058(7) 0.0070(8)
C46 0.0257(10) 0.0385(11) 0.0186(8) 0.0017(7) 0.0048(7) 0.0111(9)
C47 0.0209(9) 0.0239(9) 0.0219(8) -0.0009(7) 0.0036(7) 0.0064(8)
C48 0.0229(10) 0.0213(9) 0.0235(9) 0.0038(7) 0.0014(7) 0.0041(8)
C49 0.0304(11) 0.0248(10) 0.0246(9) 0.0030(7) 0.0092(8) 0.0052(8)
C50 0.0336(12) 0.0442(13) 0.0380(11) 0.0124(9) 0.0175(9) 0.0206(10)
C51 0.0427(14) 0.0860(19) 0.0406(12) 0.0306(12) 0.0182(10) 0.0430(14)
C52 0.0384(12) 0.0644(15) 0.0259(10) 0.0185(9) 0.0139(9) 0.0276(11)
C53 0.0529(15) 0.0307(12) 0.0421(12) 0.0019(9) 0.0063(10) 0.0178(11)
C54 0.0407(15) 0.111(2) 0.0560(16) 0.0023(15) 0.0301(12) 0.0201(16)
C55 0.0452(14) 0.0215(10) 0.0490(12) 0.0066(9) 0.0066(10) 0.0097(10)
C56 0.0251(11) 0.0746(17) 0.0276(10) 0.0107(10) 0.0067(8) 0.0013(11)
O2' 0.0263(7) 0.0286(7) 0.0215(6) 0.0008(5) 0.0113(5) 0.0050(6)
O4' 0.0213(7) 0.0196(6) 0.0267(6) 0.0058(5) 0.0060(5) 0.0058(5)
O6' 0.0225(7) 0.0226(6) 0.0230(6) 0.0010(5) 0.0066(5) 0.0090(5)
O8' 0.0291(7) 0.0285(7) 0.0206(6) -0.0014(5) 0.0066(5) 0.0081(6)
O10' 0.0321(8) 0.0367(8) 0.0243(6) 0.0110(5) 0.0158(5) 0.0162(6)
O12' 0.0240(7) 0.0223(7) 0.0291(6) -0.0008(5) 0.0081(5) 0.0087(5)
O14' 0.0222(7) 0.0201(6) 0.0233(6) 0.0040(5) 0.0062(5) 0.0046(5)
O16' 0.0306(7) 0.0271(7) 0.0202(6) 0.0046(5) 0.0062(5) 0.0079(6)
O25' 0.0337(8) 0.0213(7) 0.0467(8) -0.0029(6) 0.0128(6) 0.0019(6)
O32' 0.0185(7) 0.0363(8) 0.0232(6) 0.0013(5) 0.0070(5) 0.0039(6)
O39' 0.0309(8) 0.0301(7) 0.0379(7) 0.0119(6) 0.0156(6) 0.0176(6)
O46' 0.0201(7) 0.0494(9) 0.0201(6) 0.0040(6) 0.0055(5) 0.0084(6)
N1' 0.0183(8) 0.0227(8) 0.0188(7) 0.0044(5) 0.0046(5) 0.0069(6)
N2' 0.0195(8) 0.0225(8) 0.0173(7) -0.0020(5) 0.0057(5) 0.0012(6)
N3' 0.0149(7) 0.0184(7) 0.0209(7) 0.0050(5) 0.0055(5) 0.0038(6)
N4' 0.0156(7) 0.0226(8) 0.0189(7) -0.0002(5) 0.0029(5) 0.0068(6)
N5' 0.0166(7) 0.0254(8) 0.0178(7) 0.0007(6) 0.0033(5) 0.0055(6)
N6' 0.0195(8) 0.0259(8) 0.0184(7) 0.0050(6) 0.0064(6) 0.0094(6)
N7' 0.0189(8) 0.0224(8) 0.0218(7) 0.0014(6) 0.0068(6) 0.0081(6)
N8' 0.0176(8) 0.0212(8) 0.0191(7) 0.0031(5) 0.0037(5) 0.0053(6)
C1' 0.0182(9) 0.0195(9) 0.0203(8) 0.0012(6) 0.0062(6) 0.0012(7)
C2' 0.0206(9) 0.0206(9) 0.0186(8) 0.0027(6) 0.0054(7) 0.0073(7)
C3' 0.0164(9) 0.0194(9) 0.0206(8) 0.0019(6) 0.0061(6) 0.0047(7)
C4' 0.0170(9) 0.0173(9) 0.0183(8) -0.0026(6) 0.0037(6) 0.0026(7)
C5' 0.0171(9) 0.0224(9) 0.0193(8) 0.0036(6) 0.0029(6) 0.0062(7)
C6' 0.0158(9) 0.0167(8) 0.0217(8) 0.0026(6) 0.0050(6) 0.0022(7)
C7' 0.0175(9) 0.0242(9) 0.0196(8) 0.0021(7) 0.0056(6) 0.0069(7)
C8' 0.0174(9) 0.0253(9) 0.0180(8) 0.0027(7) 0.0023(6) 0.0106(7)
C9' 0.0179(9) 0.0250(9) 0.0186(8) 0.0030(6) 0.0061(6) 0.0088(7)
C10' 0.0210(9) 0.0194(9) 0.0213(8) 0.0025(6) 0.0071(7) 0.0055(7)
C11' 0.0178(9) 0.0239(9) 0.0207(8) 0.0033(7) 0.0074(6) 0.0077(7)
C12' 0.0202(9) 0.0217(9) 0.0200(8) 0.0052(7) 0.0040(6) 0.0096(7)
C13' 0.0177(9) 0.0244(9) 0.0203(8) 0.0001(7) 0.0039(7) 0.0063(7)
C14' 0.0181(9) 0.0213(9) 0.0209(8) 0.0022(7) 0.0072(6) 0.0094(7)
C15' 0.0200(9) 0.0208(9) 0.0181(8) 0.0045(6) 0.0071(6) 0.0070(7)
C16' 0.0196(9) 0.0173(9) 0.0183(8) -0.0001(6) 0.0034(6) 0.0002(7)
C17' 0.0260(10) 0.0281(10) 0.0202(8) -0.0047(7) 0.0043(7) 0.0018(8)
C18' 0.0187(9) 0.0241(9) 0.0196(8) 0.0055(7) 0.0047(6) 0.0081(7)
C19' 0.0204(9) 0.0233(9) 0.0206(8) -0.0026(7) 0.0041(7) 0.0062(8)
C20' 0.0188(9) 0.0230(9) 0.0256(9) 0.0011(7) 0.0039(7) 0.0043(8)
C21' 0.0236(10) 0.0308(10) 0.0200(8) 0.0064(7) 0.0039(7) 0.0117(8)
C22' 0.0199(9) 0.0235(9) 0.0185(8) 0.0001(6) 0.0042(6) 0.0057(7)
C23' 0.0228(10) 0.0244(9) 0.0196(8) 0.0058(7) 0.0040(7) 0.0085(8)
C24' 0.0211(9) 0.0207(9) 0.0263(9) 0.0034(7) 0.0055(7) 0.0065(8)
C25' 0.0256(10) 0.0321(11) 0.0301(10) -0.0080(8) 0.0062(8) 0.0046(9)
C26' 0.0148(9) 0.0226(9) 0.0269(9) 0.0046(7) 0.0083(7) 0.0061(7)
C27' 0.0285(10) 0.0246(10) 0.0262(9) 0.0039(7) 0.0098(7) 0.0087(8)
C28' 0.0368(12) 0.0296(11) 0.0338(10) -0.0034(8) 0.0103(9) 0.0098(9)
C29' 0.0313(11) 0.0182(10) 0.0526(12) 0.0006(8) 0.0112(9) 0.0088(9)
C30' 0.0334(12) 0.0248(11) 0.0465(12) 0.0134(9) 0.0078(9) 0.0094(9)
C31' 0.0269(10) 0.0283(10) 0.0295(9) 0.0079(8) 0.0057(8) 0.0076(8)
C32' 0.0214(10) 0.0326(11) 0.0219(9) -0.0016(7) 0.0052(7) 0.0083(8)
C33' 0.0172(9) 0.0225(9) 0.0227(8) -0.0009(7) 0.0024(7) 0.0054(7)
C34' 0.0295(12) 0.0297(11) 0.0618(13) 0.0209(10) 0.0198(10) 0.0154(9)
C35' 0.0382(13) 0.0404(13) 0.0823(17) 0.0324(12) 0.0376(12) 0.0181(11)
C36' 0.0258(11) 0.0338(11) 0.0474(12) 0.0071(9) 0.0145(9) 0.0145(9)
C37' 0.0229(10) 0.0269(10) 0.0274(9) 0.0029(7) 0.0012(7) 0.0096(8)
C38' 0.0221(10) 0.0295(10) 0.0256(9) 0.0076(7) 0.0054(7) 0.0067(8)
C39' 0.0243(10) 0.0326(11) 0.0260(9) 0.0103(7) 0.0073(7) 0.0115(8)
C40' 0.0179(9) 0.0190(9) 0.0281(9) 0.0022(7) 0.0077(7) 0.0031(7)
C41' 0.0333(11) 0.0306(11) 0.0266(9) 0.0063(8) 0.0134(8) 0.0144(9)
C42' 0.0380(12) 0.0355(12) 0.0341(10) 0.0137(9) 0.0121(9) 0.0148(10)
C43' 0.0367(12) 0.0195(10) 0.0535(13) 0.0087(9) 0.0056(10) 0.0094(9)
C44' 0.0608(16) 0.0273(12) 0.0473(13) -0.0105(9) -0.0016(11) 0.0217(11)
C45' 0.0468(13) 0.0311(11) 0.0293(10) -0.0056(8) 0.0006(9) 0.0158(10)
C46' 0.0221(10) 0.0360(11) 0.0199(8) 0.0067(7) 0.0044(7) 0.0060(8)
C47' 0.0178(9) 0.0194(9) 0.0239(8) 0.0028(7) 0.0026(7) 0.0082(7)
C48' 0.0230(10) 0.0221(9) 0.0221(8) 0.0001(7) 0.0030(7) 0.0090(8)
C49' 0.0290(11) 0.0276(10) 0.0260(9) 0.0050(7) 0.0106(8) 0.0139(8)
C50' 0.0232(10) 0.0261(10) 0.0383(11) 0.0046(8) 0.0102(8) 0.0040(8)
C51' 0.0284(11) 0.0307(11) 0.0288(10) -0.0051(8) 0.0017(8) -0.0030(9)
C52' 0.0266(10) 0.0314(11) 0.0223(9) -0.0011(7) 0.0054(7) 0.0057(8)
C53' 0.0452(14) 0.0244(12) 0.0663(15) -0.0047(10) 0.0034(11) 0.0074(10)
C54' 0.0238(10) 0.0367(11) 0.0349(10) 0.0083(8) 0.0133(8) 0.0068(9)
C55' 0.0333(12) 0.0296(11) 0.0577(13) 0.0123(9) 0.0133(10) 0.0160(10)
C56' 0.0239(11) 0.0705(16) 0.0275(10) 0.0044(10) 0.0086(8) 0.0110(11)

loop_
_atom_type_symbol
_atom_type_description
_atom_type_scat_dispersion_real
_atom_type_scat_dispersion_imag
_atom_type_scat_source
C C 0.0033 0.0016 'International Tables Vol C Tables 4.2.6.8 and 6.1.1.4'
H H 0.0000 0.0000 'International Tables Vol C Tables 4.2.6.8 and 6.1.1.4'
N N 0.0061 0.0033 'International Tables Vol C Tables 4.2.6.8 and 6.1.1.4'
O O 0.0106 0.0060 'International Tables Vol C Tables 4.2.6.8 and 6.1.1.4'

loop_
_geom_angle_atom_site_label_1
_geom_angle_atom_site_label_2
_geom_angle_atom_site_label_3
_geom_angle
C25 O25 C53 112.07(15)
C32 O32 C54 112.90(16)
C39 O39 C55 111.47(14)
C46 O46 C56 111.86(14)
C16 N1 C15 121.26(15)
C16 N1 C24 120.26(14)
C15 N1 C24 115.35(14)
C2 N2 C1 123.12(14)
C2 N2 C17 119.01(14)
C1 N2 C17 117.27(14)
C4 N3 C3 118.82(14)
C4 N3 C18 123.03(14)
C3 N3 C18 118.13(14)
C6 N4 C5 116.54(14)
C6 N4 C19 124.08(15)
C5 N4 C19 116.95(14)
C8 N5 C7 121.28(14)
C8 N5 C20 120.23(13)
C7 N5 C20 116.01(14)
C10 N6 C9 120.57(14)
C10 N6 C21 118.85(13)
C9 N6 C21 117.19(14)
C12 N7 C11 117.38(14)
C12 N7 C22 124.34(14)
C11 N7 C22 118.06(14)
C14 N8 C13 117.21(14)
C14 N8 C23 124.02(14)
C13 N8 C23 115.69(13)
N2 C1 C16 111.46(13)
O2 C2 N2 122.45(15)
O2 C2 C3 121.64(15)
N2 C2 C3 115.91(14)
N3 C3 C2 111.50(13)
O4 C4 N3 122.51(16)
O4 C4 C5 120.67(16)
N3 C4 C5 116.82(14)
N4 C5 C4 109.50(14)
O6 C6 N4 122.53(16)
O6 C6 C7 120.48(15)
N4 C6 C7 116.98(15)
N5 C7 C6 110.89(14)
O8 C8 N5 122.79(16)
O8 C8 C9 120.29(15)
N5 C8 C9 116.83(13)
N6 C9 C8 110.86(13)
O10 C10 N6 123.21(15)
O10 C10 C11 121.51(15)
N6 C10 C11 115.27(14)
N7 C11 C10 111.09(13)
O12 C12 N7 122.56(16)
O12 C12 C13 120.10(15)
N7 C12 C13 117.31(14)
N8 C13 C12 108.91(13)
O14 C14 N8 122.81(15)
O14 C14 C15 120.43(14)
N8 C14 C15 116.76(14)
N1 C15 C14 110.92(13)
O16 C16 N1 123.03(17)
O16 C16 C1 120.82(15)
N1 C16 C1 116.05(14)
N2 C17 C25 112.96(15)
N3 C18 C26 113.25(13)
N4 C19 C32 113.15(16)
N5 C20 C33 110.80(14)
N6 C21 C39 113.75(15)
N7 C22 C40 113.87(13)
N8 C23 C46 112.19(15)
N1 C24 C47 110.91(14)
O25 C25 C17 108.79(15)
C27 C26 C31 118.89(17)
C27 C26 C18 121.04(15)
C31 C26 C18 120.08(16)
C28 C27 C26 120.52(17)
C29 C28 C27 120.08(18)
C30 C29 C28 120.07(18)
C29 C30 C31 120.21(17)
C30 C31 C26 120.21(18)
O32 C32 C19 108.44(14)
C38 C33 C34 118.39(17)
C38 C33 C20 120.82(17)
C34 C33 C20 120.80(16)
C35 C34 C33 121.16(17)
C36 C35 C34 119.90(18)
C37 C36 C35 119.42(18)
C36 C37 C38 120.57(19)
C33 C38 C37 120.55(19)
O39 C39 C21 109.91(15)
C45 C40 C41 118.93(16)
C45 C40 C22 120.25(15)
C41 C40 C22 120.82(16)
C42 C41 C40 120.28(17)
C43 C42 C41 120.24(17)
C44 C43 C42 119.98(17)
C43 C44 C45 119.90(17)
C40 C45 C44 120.65(17)
O46 C46 C23 108.06(14)
C48 C47 C52 118.32(16)
C48 C47 C24 121.17(16)
C52 C47 C24 120.44(16)
C47 C48 C49 120.95(16)
C50 C49 C48 120.02(16)
C49 C50 C51 119.46(18)
C50 C51 C52 120.45(19)
C51 C52 C47 120.79(17)
C53' O25' C25' 111.64(15)
C32' O32' C54' 112.67(13)
C39' O39' C55' 111.37(14)
C56' O46' C46' 111.91(13)
C16' N1' C15' 120.43(14)
C16' N1' C24' 119.31(13)
C15' N1' C24' 115.47(13)
C2' N2' C1' 123.67(14)
C2' N2' C17' 118.76(13)
C1' N2' C17' 117.14(14)
C4' N3' C3' 117.45(13)
C4' N3' C18' 121.84(14)
C3' N3' C18' 117.83(13)
C6' N4' C5' 115.41(13)
C6' N4' C19' 124.58(14)
C5' N4' C19' 118.61(13)
C8' N5' C7' 121.00(14)
C8' N5' C20' 120.33(14)
C7' N5' C20' 116.18(13)
C10' N6' C9' 121.21(14)
C10' N6' C21' 118.89(13)
C9' N6' C21' 117.21(13)
C12' N7' C11' 117.04(14)
C12' N7' C22' 121.91(14)
C11' N7' C22' 117.62(14)
C14' N8' C13' 115.38(14)
C14' N8' C23' 124.48(14)
C13' N8' C23' 117.85(13)
N2' C1' C16' 112.07(13)
O2' C2' N2' 122.00(15)
O2' C2' C3' 119.63(15)
N2' C2' C3' 118.36(14)
N3' C3' C2' 109.35(13)
O4' C4' N3' 122.84(15)
O4' C4' C5' 121.03(15)
N3' C4' C5' 116.12(14)
N4' C5' C4' 110.06(13)
O6' C6' N4' 121.69(15)
O6' C6' C7' 120.54(14)
N4' C6' C7' 117.77(14)
N5' C7' C6' 110.29(13)
O8' C8' N5' 123.07(16)
O8' C8' C9' 120.57(15)
N5' C8' C9' 116.24(14)
N6' C9' C8' 110.96(13)
O10' C10' N6' 122.17(15)
O10' C10' C11' 120.26(15)
N6' C10' C11' 117.58(14)
N7' C11' C10' 109.06(13)
O12' C12' N7' 122.87(15)
O12' C12' C13' 120.51(16)
N7' C12' C13' 116.62(14)
N8' C13' C12' 109.66(13)
O14' C14' N8' 122.07(16)
O14' C14' C15' 120.18(14)
N8' C14' C15' 117.75(14)
N1' C15' C14' 111.17(13)
O16' C16' N1' 122.94(16)
O16' C16' C1' 120.92(14)
N1' C16' C1' 116.07(13)
N2' C17' C25' 115.23(15)
N3' C18' C26' 115.25(13)
N4' C19' C32' 113.15(14)
N5' C20' C33' 109.98(14)
N6' C21' C39' 115.33(15)
N7' C22' C40' 114.69(13)
N8' C23' C46' 112.12(14)
N1' C24' C47' 111.31(14)
O25' C25' C17' 109.50(15)
C27' C26' C31' 118.79(17)
C27' C26' C18' 123.06(15)
C31' C26' C18' 118.12(15)
C26' C27' C28' 120.26(17)
C29' C28' C27' 120.68(18)
C28' C29' C30' 119.17(18)
C31' C30' C29' 120.48(18)
C30' C31' C26' 120.55(17)
O32' C32' C19' 107.97(13)
C34' C33' C38' 118.36(16)
C34' C33' C20' 120.94(16)
C38' C33' C20' 120.67(16)
C33' C34' C35' 120.37(18)
C36' C35' C34' 120.87(19)
C35' C36' C37' 119.34(18)
C36' C37' C38' 119.91(17)
C37' C38' C33' 121.13(17)
O39' C39' C21' 110.07(14)
C41' C40' C45' 118.78(17)
C41' C40' C22' 122.91(15)
C45' C40' C22' 118.31(15)
C40' C41' C42' 120.56(17)
C43' C42' C41' 120.39(18)
C42' C43' C44' 119.27(18)
C43' C44' C45' 120.56(19)
C44' C45' C40' 120.40(18)
O46' C46' C23' 108.04(13)
C48' C47' C52' 118.38(16)
C48' C47' C24' 121.06(16)
C52' C47' C24' 120.54(15)
C47' C48' C49' 120.76(17)
C50' C49' C48' 120.12(16)
C49' C50' C51' 119.67(18)
C52' C51' C50' 120.33(18)
C51' C52' C47' 120.73(16)

loop_
_geom_bond_atom_site_label_1
_geom_bond_atom_site_label_2
_geom_bond_distance
O2 C2 1.2281(19)
O4 C4 1.228(2)
O6 C6 1.225(2)
O8 C8 1.2241(19)
O10 C10 1.2295(19)
O12 C12 1.226(2)
O14 C14 1.2259(19)
O16 C16 1.221(2)
O25 C25 1.413(2)
O25 C53 1.421(2)
O32 C32 1.410(2)
O32 C54 1.420(3)
O39 C39 1.410(2)
O39 C55 1.429(2)
O46 C46 1.416(2)
O46 C56 1.426(2)
N1 C16 1.359(2)
N1 C15 1.449(2)
N1 C24 1.467(2)
N2 C2 1.355(2)
N2 C1 1.453(2)
N2 C17 1.465(2)
N3 C4 1.349(2)
N3 C3 1.451(2)
N3 C18 1.466(2)
N4 C6 1.353(2)
N4 C5 1.451(2)
N4 C19 1.468(2)
N5 C8 1.354(2)
N5 C7 1.448(2)
N5 C20 1.460(2)
N6 C10 1.357(2)
N6 C9 1.454(2)
N6 C21 1.465(2)
N7 C12 1.347(2)
N7 C11 1.448(2)
N7 C22 1.470(2)
N8 C14 1.353(2)
N8 C13 1.448(2)
N8 C23 1.465(2)
C1 C16 1.534(3)
C2 C3 1.525(2)
C4 C5 1.530(2)
C6 C7 1.528(2)
C8 C9 1.531(2)
C10 C11 1.525(2)
C12 C13 1.533(2)
C14 C15 1.536(2)
C17 C25 1.503(3)
C18 C26 1.513(2)
C19 C32 1.507(3)
C20 C33 1.511(2)
C21 C39 1.507(3)
C22 C40 1.514(2)
C23 C46 1.507(2)
C24 C47 1.515(2)
C26 C27 1.392(2)
C26 C31 1.392(2)
C27 C28 1.383(3)
C28 C29 1.382(3)
C29 C30 1.375(3)
C30 C31 1.390(3)
C33 C38 1.381(3)
C33 C34 1.387(2)
C34 C35 1.387(3)
C35 C36 1.379(3)
C36 C37 1.377(3)
C37 C38 1.389(3)
C40 C45 1.389(2)
C40 C41 1.394(2)
C41 C42 1.386(3)
C42 C43 1.384(3)
C43 C44 1.381(3)
C44 C45 1.390(3)
C47 C48 1.382(2)
C47 C52 1.387(3)
C48 C49 1.392(3)
C49 C50 1.376(3)
C50 C51 1.379(3)
C51 C52 1.383(3)
O2' C2' 1.2271(19)
O4' C4' 1.2247(19)
O6' C6' 1.2289(19)
O8' C8' 1.2264(19)
O10' C10' 1.2252(19)
O12' C12' 1.230(2)
O14' C14' 1.228(2)
O16' C16' 1.2267(19)
O25' C53' 1.422(2)
O25' C25' 1.424(2)
O32' C32' 1.416(2)
O32' C54' 1.421(2)
O39' C39' 1.421(2)
O39' C55' 1.423(2)
O46' C56' 1.418(2)
O46' C46' 1.418(2)
N1' C16' 1.362(2)
N1' C15' 1.449(2)
N1' C24' 1.472(2)
N2' C2' 1.350(2)
N2' C1' 1.449(2)
N2' C17' 1.473(2)
N3' C4' 1.358(2)
N3' C3' 1.456(2)
N3' C18' 1.467(2)
N4' C6' 1.353(2)
N4' C5' 1.453(2)
N4' C19' 1.464(2)
N5' C8' 1.353(2)
N5' C7' 1.450(2)
N5' C20' 1.462(2)
N6' C10' 1.354(2)
N6' C9' 1.447(2)
N6' C21' 1.468(2)
N7' C12' 1.353(2)
N7' C11' 1.453(2)
N7' C22' 1.465(2)
N8' C14' 1.351(2)
N8' C13' 1.453(2)
N8' C23' 1.463(2)
C1' C16' 1.533(2)
C2' C3' 1.537(2)
C4' C5' 1.534(2)
C6' C7' 1.529(2)
C8' C9' 1.530(2)
C10' C11' 1.532(2)
C12' C13' 1.529(2)
C14' C15' 1.528(2)
C17' C25' 1.505(3)
C18' C26' 1.517(2)
C19' C32' 1.514(2)
C20' C33' 1.512(2)
C21' C39' 1.507(2)
C22' C40' 1.513(2)
C23' C46' 1.509(2)
C24' C47' 1.510(2)
C26' C27' 1.381(2)
C26' C31' 1.395(2)
C27' C28' 1.389(3)
C28' C29' 1.380(3)
C29' C30' 1.381(3)
C30' C31' 1.380(3)
C33' C34' 1.378(3)
C33' C38' 1.390(2)
C34' C35' 1.384(3)
C35' C36' 1.375(3)
C36' C37' 1.375(3)
C37' C38' 1.382(2)
C40' C41' 1.382(2)
C40' C45' 1.386(2)
C41' C42' 1.390(3)
C42' C43' 1.374(3)
C43' C44' 1.381(3)
C44' C45' 1.385(3)
C47' C48' 1.388(2)
C47' C52' 1.396(2)
C48' C49' 1.389(3)
C49' C50' 1.380(3)
C50' C51' 1.382(3)
C51' C52' 1.381(3)
